data_4122768
loop_
_publ_author_name
'Bassanetti, Irene'
'Comotti, Angiolina'
'Sozzani, Piero'
'Bracco, Silvia'
'Calestani, Gianluca'
'Mezzadri, Francesco'
'Marchi\`o, Luciano'

_publ_section_title
;
 Porous molecular crystals by macrocyclic coordination supramolecules.
;
_journal_issue 42
_journal_name_full 'Journal of the American Chemical Society'
_journal_page_first 14883
_journal_page_last 14895
_journal_paper_doi 10.1021/ja507555j
_journal_volume 136
_journal_year 2014
_chemical_formula_moiety 'C48 H52 Ag2 N8 O2 S2 2+, 2(P F6 1-), C H2 Cl2'
_chemical_formula_sum 'C49 H54 Ag2 Cl2 F12 N8 O2 P2 S2'
_chemical_formula_weight 1427.70
_chemical_name_systematic
;
 ?
;
_space_group_IT_number 29
_symmetry_cell_setting orthorhombic
_symmetry_space_group_name_Hall 'P 2c -2ac'
_symmetry_space_group_name_H-M 'P c a 21'
_atom_sites_solution_hydrogens geom
_atom_sites_solution_primary direct
_atom_sites_solution_secondary difmap
_audit_creation_method SHELXL-97
_cell_angle_alpha 90.00
_cell_angle_beta 90.00
_cell_angle_gamma 90.00
_cell_formula_units_Z 4
_cell_length_a 22.553(3)
_cell_length_b 12.5250(10)
_cell_length_c 20.818(2)
_cell_measurement_reflns_used 20184
_cell_measurement_temperature 293(2)
_cell_measurement_theta_max 26.50
_cell_measurement_theta_min 1.63
_cell_volume 5880.6(11)
_computing_cell_refinement Saint
_computing_data_collection Smart
_computing_data_reduction Saint
_computing_structure_refinement 'SHELXL-97 (Sheldrick, 1997)'
_computing_structure_solution Sir2004
_diffrn_ambient_temperature 293(2)
_diffrn_measured_fraction_theta_full 1.000
_diffrn_measured_fraction_theta_max 1.000
_diffrn_measurement_device_type 'Bruker Smart 1000 CCD'
_diffrn_measurement_method 'theta and omega scan'
_diffrn_radiation_monochromator graphite
_diffrn_radiation_source 'fine-focus sealed tube'
_diffrn_radiation_type MoK\a
_diffrn_radiation_wavelength 0.71073
_diffrn_reflns_av_R_equivalents 0.0686
_diffrn_reflns_av_sigmaI/netI 0.0654
_diffrn_reflns_limit_h_max 28
_diffrn_reflns_limit_h_min -28
_diffrn_reflns_limit_k_max 15
_diffrn_reflns_limit_k_min -15
_diffrn_reflns_limit_l_max 26
_diffrn_reflns_limit_l_min -26
_diffrn_reflns_number 64170
_diffrn_reflns_theta_full 26.50
_diffrn_reflns_theta_max 26.50
_diffrn_reflns_theta_min 1.63
_diffrn_standards_decay_% 0
_exptl_absorpt_coefficient_mu 0.966
_exptl_absorpt_correction_T_max 1.000
_exptl_absorpt_correction_T_min 0.652
_exptl_absorpt_correction_type multi-scan
_exptl_absorpt_process_details SADABS
_exptl_crystal_colour colorless
_exptl_crystal_density_diffrn 1.613
_exptl_crystal_density_method 'not measured'
_exptl_crystal_description plate
_exptl_crystal_F_000 2872
_exptl_crystal_size_max 0.55
_exptl_crystal_size_mid 0.27
_exptl_crystal_size_min 0.14
_refine_diff_density_max 0.878
_refine_diff_density_min -0.481
_refine_diff_density_rms 0.049
_refine_ls_abs_structure_details 'Flack H D (1983), Acta Cryst. A39, 876-881'
_refine_ls_abs_structure_Flack 0.058(12)
_refine_ls_extinction_method none
_refine_ls_goodness_of_fit_ref 1.001
_refine_ls_hydrogen_treatment constr
_refine_ls_matrix_type full
_refine_ls_number_parameters 777
_refine_ls_number_reflns 12203
_refine_ls_number_restraints 37
_refine_ls_restrained_S_all 1.009
_refine_ls_R_factor_all 0.0795
_refine_ls_R_factor_gt 0.0411
_refine_ls_shift/su_max 0.001
_refine_ls_shift/su_mean 0.000
_refine_ls_structure_factor_coef Fsqd
_refine_ls_weighting_details 'calc w=1/[\s^2^(Fo^2^)+(0.0065P)^2^+0.0000P] where P=(Fo^2^+2Fc^2^)/3'
_refine_ls_weighting_scheme calc
_refine_ls_wR_factor_gt 0.0425
_refine_ls_wR_factor_ref 0.0467
_reflns_number_gt 7887
_reflns_number_total 12203
_reflns_threshold_expression >2sigma(I)
_cod_data_source_file ja507555j_si_002.cif
_cod_data_source_block ib213dh
_cod_depositor_comments
;
The following automatic conversions were performed:

'_symmetry_cell_setting' value 'Orthorhombic' changed to
'orthorhombic' according to
/home/saulius/struct/COD-crude-data--automatic-downloads/rss-feeds/ACS/lib/dictionaries/cif_core.dic
dictionary named 'cif_core.dic' version 2.4.2 from 2011-04-26.

Automatic conversion script
Id: cif_fix_values 2827 2014-09-09 07:05:25Z andrius 

 Adding full bibliography for 4122761--4122771.cif.
;
_cod_original_sg_symbol_Hall P2c-2ac
_cod_original_sg_symbol_H-M Pca21
_cod_database_code 4122768

loop_
_symmetry_equiv_pos_as_xyz
'x, y, z'
'-x, -y, z+1/2'
'x+1/2, -y, z'
'-x+1/2, y, z+1/2'

loop_
_atom_site_label
_atom_site_type_symbol
_atom_site_fract_x
_atom_site_fract_y
_atom_site_fract_z
_atom_site_U_iso_or_equiv
_atom_site_adp_type
_atom_site_occupancy
_atom_site_symmetry_multiplicity
_atom_site_calc_flag
_atom_site_refinement_flags
_atom_site_disorder_assembly
_atom_site_disorder_group
Ag1 Ag 0.161035(13) 0.48470(2) 0.389672(17) 0.05780(9) Uani 1 1 d . . .
Ag2 Ag 0.011910(13) 0.19718(3) 0.118281(16) 0.06181(10) Uani 1 1 d . . .
S13 S 0.11430(5) 0.34386(8) 0.32960(5) 0.0487(3) Uani 1 1 d . . .
S16 S 0.06811(4) 0.70302(9) 0.56917(5) 0.0509(3) Uani 1 1 d . . .
Cl2 Cl -0.10598(6) 0.20231(12) 0.58169(7) 0.0958(5) Uani 1 1 d . . .
N12 N 0.14582(14) 0.1402(3) 0.15252(16) 0.0471(9) Uani 1 1 d . . .
Cl1 Cl -0.13692(9) 0.17429(13) 0.71442(8) 0.1366(7) Uani 1 1 d . . .
C73 C 0.11068(16) 0.3882(3) 0.24828(19) 0.0431(10) Uani 1 1 d . . .
N14 N 0.18513(13) 0.6342(3) 0.50768(15) 0.0403(8) Uani 1 1 d . . .
C16 C 0.16686(16) 0.7177(3) 0.46359(17) 0.0412(10) Uani 1 1 d . . .
H16 H 0.1702 0.7854 0.4869 0.049 Uiso 1 1 calc R . .
C66 C 0.10259(16) 0.7087(3) 0.44128(19) 0.0394(10) Uani 1 1 d . . .
N15 N 0.20814(13) 0.7239(3) 0.40920(16) 0.0449(9) Uani 1 1 d . . .
N11 N 0.08145(15) 0.1463(3) 0.24488(15) 0.0420(9) Uani 1 1 d . . .
N25 N 0.21083(14) 0.6405(3) 0.36803(15) 0.0495(9) Uani 1 1 d . . .
N22 N 0.10392(14) 0.1247(2) 0.10587(16) 0.0488(9) Uani 1 1 d . . .
C23 C 0.11937(15) 0.3158(3) 0.19816(19) 0.0396(10) Uani 1 1 d . . .
C35 C 0.24278(18) 0.8075(4) 0.3911(2) 0.0561(12) Uani 1 1 d . . .
C26 C -0.00226(18) 0.6940(4) 0.4619(2) 0.0673(14) Uani 1 1 d . . .
H26 H -0.0334 0.6850 0.4906 0.081 Uiso 1 1 calc R . .
C33 C 0.12267(18) 0.3569(4) 0.1355(2) 0.0590(13) Uani 1 1 d . . .
H33 H 0.1311 0.3107 0.1018 0.071 Uiso 1 1 calc R . .
C34 C 0.21459(17) 0.6428(4) 0.5636(2) 0.0532(12) Uani 1 1 d . . .
C96 C 0.03799(19) 0.4863(4) 0.5632(2) 0.0675(13) Uani 1 1 d . . .
H96 H 0.0278 0.4961 0.5203 0.081 Uiso 1 1 calc R . .
C83 C 0.03965(18) 0.3450(3) 0.35847(19) 0.0449(11) Uani 1 1 d . . .
C76 C 0.05592(17) 0.6971(3) 0.48499(18) 0.0452(11) Uani 1 1 d . . .
C31 C 0.0842(2) 0.0751(3) 0.2933(2) 0.0502(12) Uani 1 1 d . . .
C13 C 0.13054(16) 0.1979(3) 0.21041(18) 0.0429(10) Uani 1 1 d . . .
H13 H 0.1652 0.1938 0.2387 0.052 Uiso 1 1 calc R . .
N21 N 0.02498(14) 0.1653(3) 0.22534(15) 0.0475(9) Uani 1 1 d . . .
C86 C 0.05890(17) 0.5713(4) 0.5979(2) 0.0502(12) Uani 1 1 d . . .
O16 O 0.03617(15) 0.2715(3) 0.6786(2) 0.1094(13) Uani 1 1 d . . .
N24 N 0.17456(13) 0.5295(3) 0.49259(15) 0.0475(9) Uani 1 1 d . . .
C93 C -0.0019(2) 0.4183(4) 0.3424(2) 0.0778(15) Uani 1 1 d . . .
H93 H 0.0066 0.4684 0.3107 0.093 Uiso 1 1 calc R . .
C56 C 0.08841(17) 0.7215(3) 0.37656(18) 0.0520(12) Uani 1 1 d . . .
H56 H 0.1188 0.7319 0.3470 0.062 Uiso 1 1 calc R . .
C42 C 0.1009(2) 0.0577(3) -0.0050(2) 0.0715(14) Uani 1 1 d . . .
H42A H 0.1104 -0.0143 -0.0170 0.107 Uiso 1 1 calc R . .
H42B H 0.1125 0.1055 -0.0388 0.107 Uiso 1 1 calc R . .
H42C H 0.0590 0.0636 0.0023 0.107 Uiso 1 1 calc R . .
C32 C 0.20092(18) 0.1139(4) 0.1318(2) 0.0596(13) Uani 1 1 d . . .
C12 C 0.1336(2) 0.0861(3) 0.0554(2) 0.0559(12) Uani 1 1 d . . .
C63 C 0.10285(16) 0.4951(3) 0.2351(2) 0.0513(11) Uani 1 1 d . . .
H63 H 0.0973 0.5427 0.2688 0.062 Uiso 1 1 calc R . .
C133 C 0.0258(2) 0.2700(3) 0.4036(2) 0.0668(14) Uani 1 1 d . . .
H133 H 0.0532 0.2176 0.4142 0.080 Uiso 1 1 calc R . .
C24 C 0.22271(18) 0.5417(4) 0.5856(2) 0.0664(14) Uani 1 1 d . . .
H24 H 0.2413 0.5222 0.6237 0.080 Uiso 1 1 calc R . .
C22 C 0.1936(2) 0.0790(4) 0.0699(2) 0.0721(15) Uani 1 1 d . . .
H22 H 0.2234 0.0549 0.0425 0.087 Uiso 1 1 calc R . .
C126 C 0.0700(2) 0.4536(5) 0.6888(3) 0.0878(17) Uani 1 1 d . . .
H126 H 0.0816 0.4433 0.7313 0.105 Uiso 1 1 calc R . .
C53 C 0.1031(2) 0.5328(4) 0.1731(3) 0.0680(14) Uani 1 1 d . . .
H53 H 0.0961 0.6048 0.1652 0.082 Uiso 1 1 calc R . .
O13 O -0.12146(16) 0.3436(3) 0.45291(16) 0.0945(12) Uani 1 1 d . . .
C11 C -0.0077(2) 0.1040(4) 0.2637(2) 0.0568(12) Uani 1 1 d . . .
C52 C 0.25451(19) 0.1218(4) 0.1722(2) 0.101(2) Uani 1 1 d . . .
H52A H 0.2577 0.1929 0.1892 0.151 Uiso 1 1 calc R . .
H52B H 0.2889 0.1061 0.1467 0.151 Uiso 1 1 calc R . .
H52C H 0.2518 0.0717 0.2069 0.151 Uiso 1 1 calc R . .
C54 C 0.2307(2) 0.7478(4) 0.5933(2) 0.0886(16) Uani 1 1 d . . .
H54A H 0.2485 0.7357 0.6346 0.133 Uiso 1 1 calc R . .
H54B H 0.1956 0.7904 0.5984 0.133 Uiso 1 1 calc R . .
H54C H 0.2583 0.7845 0.5661 0.133 Uiso 1 1 calc R . .
C15 C 0.2488(2) 0.6710(4) 0.3221(2) 0.0598(13) Uani 1 1 d . . .
C106 C 0.0317(2) 0.3865(4) 0.5905(3) 0.0754(16) Uani 1 1 d . . .
H106 H 0.0171 0.3299 0.5663 0.090 Uiso 1 1 calc R . .
C51 C 0.1411(2) 0.0450(3) 0.3252(2) 0.0736(15) Uani 1 1 d . . .
H51A H 0.1337 -0.0092 0.3568 0.110 Uiso 1 1 calc R . .
H51B H 0.1579 0.1067 0.3457 0.110 Uiso 1 1 calc R . .
H51C H 0.1683 0.0182 0.2937 0.110 Uiso 1 1 calc R . .
C113 C -0.0694(2) 0.3470(4) 0.4190(2) 0.0649(13) Uani 1 1 d . . .
C21 C 0.0278(2) 0.0464(4) 0.3063(2) 0.0665(14) Uani 1 1 d . . .
H21 H 0.0152 -0.0019 0.3373 0.080 Uiso 1 1 calc R . .
C44 C 0.1952(2) 0.3547(4) 0.5398(2) 0.0886(17) Uani 1 1 d . . .
H44A H 0.1640 0.3319 0.5117 0.133 Uiso 1 1 calc R . .
H44B H 0.1876 0.3292 0.5825 0.133 Uiso 1 1 calc R . .
H44C H 0.2323 0.3265 0.5249 0.133 Uiso 1 1 calc R . .
C123 C -0.0281(2) 0.2715(4) 0.4331(2) 0.0783(16) Uani 1 1 d . . .
H123 H -0.0369 0.2197 0.4636 0.094 Uiso 1 1 calc R . .
C43 C 0.1138(2) 0.4638(4) 0.1225(3) 0.0697(13) Uani 1 1 d . . .
H43 H 0.1151 0.4890 0.0805 0.084 Uiso 1 1 calc R . .
C103 C -0.0569(2) 0.4202(4) 0.3722(2) 0.0796(17) Uani 1 1 d . . .
H103 H -0.0851 0.4709 0.3605 0.096 Uiso 1 1 calc R . .
C25 C 0.2682(2) 0.7737(4) 0.3348(2) 0.0682(15) Uani 1 1 d . . .
H25 H 0.2941 0.8132 0.3095 0.082 Uiso 1 1 calc R . .
C14 C 0.19800(18) 0.4724(4) 0.5403(2) 0.0540(12) Uani 1 1 d . . .
C41 C -0.0744(2) 0.1060(4) 0.2583(2) 0.0952(18) Uani 1 1 d . . .
H41A H -0.0895 0.1677 0.2801 0.143 Uiso 1 1 calc R . .
H41B H -0.0905 0.0426 0.2775 0.143 Uiso 1 1 calc R . .
H41C H -0.0855 0.1089 0.2138 0.143 Uiso 1 1 calc R . .
C36 C -0.01430(19) 0.7041(4) 0.3975(3) 0.0720(14) Uani 1 1 d . . .
H36 H -0.0532 0.7006 0.3827 0.086 Uiso 1 1 calc R . .
C143 C -0.1598(2) 0.4308(4) 0.4480(2) 0.0896(17) Uani 1 1 d . . .
H14A H -0.1394 0.4947 0.4607 0.134 Uiso 1 1 calc R . .
H14B H -0.1934 0.4199 0.4755 0.134 Uiso 1 1 calc R . .
H14C H -0.1731 0.4379 0.4044 0.134 Uiso 1 1 calc R . .
C45 C 0.2643(2) 0.5961(4) 0.2680(2) 0.0888(17) Uani 1 1 d . . .
H45A H 0.3066 0.5921 0.2636 0.133 Uiso 1 1 calc R . .
H45B H 0.2472 0.6220 0.2288 0.133 Uiso 1 1 calc R . .
H45C H 0.2488 0.5263 0.2773 0.133 Uiso 1 1 calc R . .
C146 C 0.0785(2) 0.2263(4) 0.7172(3) 0.1019(19) Uani 1 1 d . . .
H14D H 0.1162 0.2285 0.6958 0.153 Uiso 1 1 calc R . .
H14E H 0.0680 0.1535 0.7260 0.153 Uiso 1 1 calc R . .
H14F H 0.0809 0.2653 0.7568 0.153 Uiso 1 1 calc R . .
C55 C 0.2506(2) 0.9056(3) 0.4280(2) 0.0807(15) Uani 1 1 d . . .
H55A H 0.2135 0.9257 0.4471 0.121 Uiso 1 1 calc R . .
H55B H 0.2641 0.9615 0.4001 0.121 Uiso 1 1 calc R . .
H55C H 0.2795 0.8939 0.4612 0.121 Uiso 1 1 calc R . .
C116 C 0.0470(2) 0.3716(5) 0.6532(3) 0.0727(15) Uani 1 1 d . . .
C136 C 0.0754(2) 0.5521(4) 0.6596(3) 0.0783(16) Uani 1 1 d . . .
H136 H 0.0912 0.6082 0.6834 0.094 Uiso 1 1 calc R . .
C1S C -0.0873(2) 0.1399(4) 0.6543(3) 0.106(2) Uani 1 1 d . . .
H1S1 H -0.0876 0.0631 0.6485 0.127 Uiso 1 1 calc R . .
H1S2 H -0.0476 0.1610 0.6669 0.127 Uiso 1 1 calc R . .
C46 C 0.0313(2) 0.7193(4) 0.3553(2) 0.0706(14) Uani 1 1 d . . .
H46 H 0.0233 0.7282 0.3118 0.085 Uiso 1 1 calc R . .
P1 P -0.20274(6) 0.72393(13) 0.36377(8) 0.0840(5) Uani 1 1 d . . .
F2 F -0.16235(14) 0.7245(3) 0.42541(17) 0.1308(13) Uani 1 1 d . . .
F1 F -0.15713(13) 0.6458(2) 0.33067(16) 0.1165(11) Uani 1 1 d . . .
F6 F -0.23639(11) 0.6241(2) 0.39147(18) 0.1138(10) Uani 1 1 d . . .
F4 F -0.24753(16) 0.7979(3) 0.3982(2) 0.1538(15) Uani 1 1 d . . .
F3 F -0.16845(16) 0.8212(3) 0.33625(19) 0.1542(14) Uani 1 1 d . . .
F5 F -0.24336(16) 0.7207(3) 0.30346(17) 0.1553(15) Uani 1 1 d . . .
P2 P 0.40731(7) 0.03143(11) 0.04059(7) 0.0690(4) Uani 1 1 d D . .
F7 F 0.3768(5) 0.1160(7) 0.0810(5) 0.126(3) Uani 0.62 1 d PD A 1
F8 F 0.3511(4) -0.0403(9) 0.0513(7) 0.160(4) Uani 0.62 1 d PD A 1
F11 F 0.4368(6) -0.0101(8) 0.1022(5) 0.143(4) Uani 0.62 1 d PD A 1
F10 F 0.4588(4) 0.1037(8) 0.0264(6) 0.134(3) Uani 0.62 1 d PD A 1
F9 F 0.4364(6) -0.0627(8) 0.0061(6) 0.166(4) Uani 0.62 1 d PD A 1
F12 F 0.3793(5) 0.0757(10) -0.0215(4) 0.146(4) Uani 0.62 1 d PD A 1
F13 F 0.3796(9) 0.030(3) 0.1069(7) 0.240(12) Uani 0.38 1 d PD A 2
F15 F 0.4383(11) 0.028(2) -0.0258(6) 0.206(8) Uani 0.38 1 d PD A 2
F17 F 0.3488(7) 0.0755(15) 0.0139(11) 0.173(8) Uani 0.38 1 d PD A 2
F18 F 0.4643(6) -0.0091(17) 0.0702(8) 0.145(8) Uani 0.38 1 d PD A 2
F14 F 0.3859(10) -0.0777(10) 0.0271(14) 0.223(14) Uani 0.38 1 d PD A 2
F16 F 0.4284(12) 0.1455(10) 0.0514(12) 0.195(10) Uani 0.38 1 d PD A 2

loop_
_atom_site_aniso_label
_atom_site_aniso_U_11
_atom_site_aniso_U_22
_atom_site_aniso_U_33
_atom_site_aniso_U_23
_atom_site_aniso_U_13
_atom_site_aniso_U_12
Ag1 0.05493(18) 0.0638(2) 0.0546(2) -0.0171(2) -0.0074(2) -0.00025(19)
Ag2 0.0582(2) 0.0685(2) 0.0587(2) 0.0050(2) -0.0149(2) 0.00912(19)
S13 0.0529(7) 0.0500(7) 0.0432(7) -0.0072(5) -0.0055(6) 0.0059(5)
S16 0.0460(7) 0.0627(8) 0.0440(7) -0.0061(6) 0.0075(5) -0.0007(6)
Cl2 0.1129(11) 0.0998(11) 0.0747(10) -0.0073(9) 0.0151(9) -0.0117(9)
N12 0.047(2) 0.050(2) 0.044(2) -0.0130(18) -0.0029(19) 0.0030(18)
Cl1 0.211(2) 0.1236(15) 0.0751(11) 0.0192(10) 0.0069(12) -0.0010(13)
C73 0.042(2) 0.038(3) 0.050(3) 0.000(2) -0.001(2) -0.002(2)
N14 0.038(2) 0.051(2) 0.031(2) -0.0051(18) -0.0052(16) 0.0075(17)
C16 0.040(2) 0.047(3) 0.036(2) 0.001(2) 0.005(2) 0.001(2)
C66 0.034(2) 0.042(3) 0.041(3) -0.007(2) -0.004(2) 0.003(2)
N15 0.036(2) 0.055(2) 0.044(2) -0.0051(19) -0.0006(17) -0.0006(18)
N11 0.044(2) 0.045(2) 0.037(2) -0.0078(18) -0.0031(17) 0.0021(18)
N25 0.051(2) 0.062(2) 0.035(2) -0.0067(19) 0.0096(17) 0.0050(19)
N22 0.052(2) 0.056(2) 0.038(2) -0.0146(19) 0.0008(19) -0.0026(17)
C23 0.035(2) 0.043(3) 0.041(3) 0.000(2) 0.0001(19) -0.007(2)
C35 0.040(3) 0.066(3) 0.062(3) 0.001(3) 0.004(3) -0.012(2)
C26 0.042(3) 0.096(4) 0.063(3) -0.007(3) 0.005(2) -0.002(3)
C33 0.069(3) 0.060(3) 0.048(4) -0.006(2) 0.001(2) -0.010(3)
C34 0.042(3) 0.078(4) 0.040(3) -0.005(3) -0.005(2) 0.001(3)
C96 0.077(3) 0.073(4) 0.052(3) -0.003(3) 0.008(3) -0.008(3)
C83 0.051(3) 0.042(3) 0.042(3) -0.004(2) -0.010(2) 0.000(2)
C76 0.034(2) 0.054(3) 0.047(3) -0.008(2) 0.001(2) 0.002(2)
C31 0.077(4) 0.035(3) 0.039(3) -0.001(2) -0.006(3) 0.004(3)
C13 0.037(2) 0.054(3) 0.038(3) -0.010(2) -0.0035(19) 0.007(2)
N21 0.039(2) 0.062(3) 0.041(2) -0.0020(18) 0.0027(17) -0.0013(19)
C86 0.040(3) 0.065(3) 0.046(3) -0.006(2) 0.003(2) -0.001(2)
O16 0.101(3) 0.089(3) 0.138(4) 0.042(3) -0.027(3) -0.016(2)
N24 0.046(2) 0.052(2) 0.044(2) -0.0004(19) 0.0049(17) 0.0102(18)
C93 0.066(4) 0.083(4) 0.085(4) 0.040(3) 0.014(3) 0.011(3)
C56 0.040(2) 0.076(3) 0.040(3) 0.004(2) -0.004(2) 0.007(2)
C42 0.092(4) 0.075(4) 0.047(3) -0.011(2) 0.003(3) -0.010(3)
C32 0.041(3) 0.078(3) 0.060(4) -0.017(3) 0.010(2) 0.003(2)
C12 0.076(4) 0.045(3) 0.047(3) -0.007(2) 0.005(3) 0.000(3)
C63 0.061(3) 0.041(3) 0.052(3) -0.007(2) -0.003(2) -0.003(2)
C133 0.082(4) 0.053(3) 0.065(4) 0.017(3) 0.010(3) 0.019(3)
C24 0.060(3) 0.097(4) 0.042(3) 0.011(3) -0.003(2) 0.027(3)
C22 0.054(3) 0.092(4) 0.070(4) -0.023(3) 0.015(3) 0.003(3)
C126 0.107(5) 0.084(4) 0.073(4) 0.024(4) -0.024(3) -0.011(4)
C53 0.083(4) 0.046(3) 0.075(4) 0.013(3) -0.011(3) -0.001(3)
O13 0.072(3) 0.121(3) 0.090(3) 0.035(2) 0.021(2) 0.008(2)
C11 0.055(3) 0.058(3) 0.057(3) -0.011(3) 0.011(3) -0.005(3)
C52 0.045(3) 0.169(6) 0.088(4) -0.036(4) -0.004(3) 0.016(3)
C54 0.087(4) 0.119(4) 0.059(4) -0.016(3) -0.027(3) -0.006(3)
C15 0.061(3) 0.080(4) 0.039(3) -0.002(3) 0.005(2) 0.011(3)
C106 0.093(4) 0.064(4) 0.069(4) -0.008(3) 0.000(3) -0.016(3)
C51 0.097(4) 0.063(3) 0.061(3) 0.007(3) -0.023(3) 0.010(3)
C113 0.051(3) 0.076(4) 0.067(4) 0.010(3) 0.008(3) 0.001(3)
C21 0.082(4) 0.058(3) 0.060(3) 0.016(3) 0.012(3) -0.011(3)
C44 0.110(4) 0.068(4) 0.088(4) 0.015(3) 0.005(3) 0.027(3)
C123 0.087(4) 0.084(4) 0.064(4) 0.031(3) 0.022(3) 0.006(3)
C43 0.094(4) 0.061(3) 0.054(3) 0.005(3) 0.002(3) -0.017(3)
C103 0.061(3) 0.093(4) 0.085(5) 0.041(3) 0.011(3) 0.018(3)
C25 0.055(3) 0.083(4) 0.066(4) 0.017(3) 0.012(3) -0.014(3)
C14 0.057(3) 0.065(3) 0.039(3) 0.002(3) 0.004(2) 0.022(3)
C41 0.067(4) 0.116(5) 0.103(5) 0.009(4) 0.021(3) -0.016(3)
C36 0.041(3) 0.107(4) 0.068(4) -0.008(4) -0.014(3) 0.010(3)
C143 0.049(3) 0.141(5) 0.079(4) 0.005(4) -0.003(3) 0.002(4)
C45 0.095(4) 0.120(5) 0.051(3) -0.005(3) 0.025(3) 0.008(4)
C146 0.125(5) 0.101(5) 0.080(4) 0.028(4) 0.002(4) 0.023(4)
C55 0.083(4) 0.067(4) 0.093(4) -0.004(3) -0.011(3) -0.025(3)
C116 0.060(3) 0.063(4) 0.095(5) 0.010(4) -0.002(3) 0.004(3)
C136 0.094(4) 0.069(4) 0.072(4) 0.002(3) -0.025(3) -0.012(3)
C1S 0.116(5) 0.063(4) 0.138(6) -0.007(4) -0.019(4) 0.011(3)
C46 0.057(3) 0.103(4) 0.051(3) -0.001(3) -0.017(3) 0.019(3)
P1 0.0541(9) 0.0953(13) 0.1028(14) 0.0110(10) 0.0001(10) -0.0060(9)
F2 0.096(2) 0.150(3) 0.146(3) -0.012(3) -0.030(2) -0.026(2)
F1 0.088(2) 0.118(3) 0.144(3) -0.009(2) 0.031(2) 0.0037(19)
F6 0.0682(19) 0.129(2) 0.144(3) 0.036(2) -0.005(2) -0.0353(18)
F4 0.126(3) 0.152(3) 0.183(4) 0.006(3) 0.041(3) 0.059(2)
F3 0.154(3) 0.109(3) 0.200(4) 0.031(3) 0.051(3) -0.032(2)
F5 0.133(3) 0.213(4) 0.119(3) 0.048(3) -0.048(3) -0.011(3)
P2 0.0770(11) 0.0534(10) 0.0765(11) -0.0001(8) -0.0057(9) 0.0011(9)
F7 0.144(8) 0.116(7) 0.118(8) -0.023(5) 0.045(7) 0.030(6)
F8 0.109(8) 0.147(11) 0.224(11) -0.008(9) 0.014(8) -0.061(7)
F11 0.200(12) 0.135(6) 0.092(7) 0.032(5) -0.032(7) 0.037(9)
F10 0.129(6) 0.108(8) 0.164(10) 0.012(8) 0.049(6) -0.040(6)
F9 0.240(12) 0.088(7) 0.172(9) -0.049(6) 0.029(10) 0.040(8)
F12 0.169(11) 0.187(10) 0.082(6) 0.018(6) -0.021(6) 0.023(9)
F13 0.156(16) 0.47(4) 0.097(12) 0.06(2) 0.079(12) 0.01(3)
F15 0.32(3) 0.22(2) 0.087(10) 0.033(12) 0.088(13) 0.056(19)
F17 0.108(12) 0.183(17) 0.23(2) -0.01(2) -0.038(13) 0.080(13)
F18 0.072(7) 0.224(17) 0.138(17) 0.055(16) -0.002(8) 0.049(9)
F14 0.136(16) 0.065(8) 0.47(4) -0.077(15) -0.06(2) -0.029(12)
F16 0.30(3) 0.087(10) 0.20(2) -0.058(11) -0.038(19) -0.020(15)

loop_
_atom_type_symbol
_atom_type_description
_atom_type_scat_dispersion_real
_atom_type_scat_dispersion_imag
_atom_type_scat_source
C C 0.0033 0.0016 'International Tables Vol C Tables 4.2.6.8 and 6.1.1.4'
H H 0.0000 0.0000 'International Tables Vol C Tables 4.2.6.8 and 6.1.1.4'
N N 0.0061 0.0033 'International Tables Vol C Tables 4.2.6.8 and 6.1.1.4'
O O 0.0106 0.0060 'International Tables Vol C Tables 4.2.6.8 and 6.1.1.4'
F F 0.0171 0.0103 'International Tables Vol C Tables 4.2.6.8 and 6.1.1.4'
S S 0.1246 0.1234 'International Tables Vol C Tables 4.2.6.8 and 6.1.1.4'
Ag Ag -0.8971 1.1015 'International Tables Vol C Tables 4.2.6.8 and 6.1.1.4'
Cl Cl 0.1484 0.1585 'International Tables Vol C Tables 4.2.6.8 and 6.1.1.4'
P P 0.1023 0.0942 'International Tables Vol C Tables 4.2.6.8 and 6.1.1.4'

loop_
_geom_angle_atom_site_label_1
_geom_angle_atom_site_label_2
_geom_angle_atom_site_label_3
_geom_angle
_geom_angle_site_symmetry_3
N24 Ag1 N25 84.73(12) .
N24 Ag1 S13 137.90(9) .
N25 Ag1 S13 137.35(9) .
N22 Ag2 N21 85.61(12) .
N22 Ag2 S16 146.72(9) 2_564
N21 Ag2 S16 126.77(8) 2_564
C73 S13 C83 105.88(19) .
C73 S13 Ag1 106.58(14) .
C83 S13 Ag1 103.41(12) .
C86 S16 C76 106.0(2) .
C86 S16 Ag2 104.58(13) 2_565
C76 S16 Ag2 108.85(13) 2_565
C32 N12 N22 111.9(3) .
C32 N12 C13 127.2(4) .
N22 N12 C13 119.8(3) .
C63 C73 C23 120.0(4) .
C63 C73 S13 119.8(3) .
C23 C73 S13 120.1(3) .
C34 N14 N24 111.2(3) .
C34 N14 C16 129.1(4) .
N24 N14 C16 119.7(3) .
N14 C16 N15 110.3(3) .
N14 C16 C66 114.1(3) .
N15 C16 C66 111.8(3) .
N14 C16 H16 106.7 .
N15 C16 H16 106.7 .
C66 C16 H16 106.7 .
C56 C66 C76 117.9(3) .
C56 C66 C16 120.2(3) .
C76 C66 C16 121.6(3) .
N25 N15 C35 113.1(4) .
N25 N15 C16 118.4(3) .
C35 N15 C16 128.3(4) .
C31 N11 N21 112.5(3) .
C31 N11 C13 128.5(4) .
N21 N11 C13 118.9(3) .
C15 N25 N15 105.0(3) .
C15 N25 Ag1 134.1(3) .
N15 N25 Ag1 120.7(2) .
C12 N22 N12 105.3(3) .
C12 N22 Ag2 133.6(3) .
N12 N22 Ag2 119.4(2) .
C73 C23 C33 117.6(4) .
C73 C23 C13 121.9(4) .
C33 C23 C13 120.2(4) .
N15 C35 C25 103.9(4) .
N15 C35 C55 124.8(4) .
C25 C35 C55 131.2(4) .
C36 C26 C76 121.3(4) .
C36 C26 H26 119.4 .
C76 C26 H26 119.4 .
C43 C33 C23 122.0(4) .
C43 C33 H33 119.0 .
C23 C33 H33 119.0 .
N14 C34 C24 106.5(4) .
N14 C34 C54 123.2(4) .
C24 C34 C54 130.2(4) .
C86 C96 C106 121.5(5) .
C86 C96 H96 119.3 .
C106 C96 H96 119.3 .
C93 C83 C133 118.5(4) .
C93 C83 S13 125.1(4) .
C133 C83 S13 116.2(3) .
C26 C76 C66 119.0(4) .
C26 C76 S16 119.1(3) .
C66 C76 S16 121.4(3) .
N11 C31 C21 106.4(4) .
N11 C31 C51 122.6(4) .
C21 C31 C51 130.9(4) .
N12 C13 N11 111.5(3) .
N12 C13 C23 112.7(3) .
N11 C13 C23 112.6(3) .
N12 C13 H13 106.5 .
N11 C13 H13 106.5 .
C23 C13 H13 106.5 .
C11 N21 N11 103.9(3) .
C11 N21 Ag2 128.0(3) .
N11 N21 Ag2 116.4(2) .
C136 C86 C96 117.1(5) .
C136 C86 S16 116.9(4) .
C96 C86 S16 126.0(4) .
C146 O16 C116 118.4(4) .
C14 N24 N14 105.9(3) .
C14 N24 Ag1 129.3(3) .
N14 N24 Ag1 118.9(2) .
C83 C93 C103 121.3(4) .
C83 C93 H93 119.3 .
C103 C93 H93 119.3 .
C46 C56 C66 121.9(4) .
C46 C56 H56 119.1 .
C66 C56 H56 119.1 .
C12 C42 H42A 109.5 .
C12 C42 H42B 109.5 .
H42A C42 H42B 109.5 .
C12 C42 H42C 109.5 .
H42A C42 H42C 109.5 .
H42B C42 H42C 109.5 .
N12 C32 C22 105.4(4) .
N12 C32 C52 123.5(4) .
C22 C32 C52 131.0(4) .
N22 C12 C22 109.9(4) .
N22 C12 C42 120.0(4) .
C22 C12 C42 130.1(4) .
C53 C63 C73 121.4(4) .
C53 C63 H63 119.3 .
C73 C63 H63 119.3 .
C123 C133 C83 120.4(4) .
C123 C133 H133 119.8 .
C83 C133 H133 119.8 .
C34 C24 C14 107.3(4) .
C34 C24 H24 126.4 .
C14 C24 H24 126.4 .
C32 C22 C12 107.5(4) .
C32 C22 H22 126.3 .
C12 C22 H22 126.3 .
C116 C126 C136 117.7(5) .
C116 C126 H126 121.1 .
C136 C126 H126 121.1 .
C63 C53 C43 120.0(4) .
C63 C53 H53 120.0 .
C43 C53 H53 120.0 .
C113 O13 C143 117.9(4) .
N21 C11 C21 111.1(4) .
N21 C11 C41 119.9(4) .
C21 C11 C41 129.0(5) .
C32 C52 H52A 109.5 .
C32 C52 H52B 109.5 .
H52A C52 H52B 109.5 .
C32 C52 H52C 109.5 .
H52A C52 H52C 109.5 .
H52B C52 H52C 109.5 .
C34 C54 H54A 109.5 .
C34 C54 H54B 109.5 .
H54A C54 H54B 109.5 .
C34 C54 H54C 109.5 .
H54A C54 H54C 109.5 .
H54B C54 H54C 109.5 .
N25 C15 C25 109.4(4) .
N25 C15 C45 120.2(5) .
C25 C15 C45 130.5(5) .
C116 C106 C96 119.5(5) .
C116 C106 H106 120.3 .
C96 C106 H106 120.3 .
C31 C51 H51A 109.5 .
C31 C51 H51B 109.5 .
H51A C51 H51B 109.5 .
C31 C51 H51C 109.5 .
H51A C51 H51C 109.5 .
H51B C51 H51C 109.5 .
C123 C113 C103 118.7(5) .
C123 C113 O13 117.0(5) .
C103 C113 O13 124.3(5) .
C31 C21 C11 106.1(4) .
C31 C21 H21 127.0 .
C11 C21 H21 127.0 .
C14 C44 H44A 109.5 .
C14 C44 H44B 109.5 .
H44A C44 H44B 109.5 .
C14 C44 H44C 109.5 .
H44A C44 H44C 109.5 .
H44B C44 H44C 109.5 .
C113 C123 C133 121.6(5) .
C113 C123 H123 119.2 .
C133 C123 H123 119.2 .
C33 C43 C53 118.8(5) .
C33 C43 H43 120.6 .
C53 C43 H43 120.6 .
C113 C103 C93 119.4(4) .
C113 C103 H103 120.3 .
C93 C103 H103 120.3 .
C35 C25 C15 108.5(4) .
C35 C25 H25 125.7 .
C15 C25 H25 125.7 .
N24 C14 C24 109.2(4) .
N24 C14 C44 120.9(4) .
C24 C14 C44 130.0(4) .
C11 C41 H41A 109.5 .
C11 C41 H41B 109.5 .
H41A C41 H41B 109.5 .
C11 C41 H41C 109.5 .
H41A C41 H41C 109.5 .
H41B C41 H41C 109.5 .
C46 C36 C26 119.4(4) .
C46 C36 H36 120.3 .
C26 C36 H36 120.3 .
O13 C143 H14A 109.5 .
O13 C143 H14B 109.5 .
H14A C143 H14B 109.5 .
O13 C143 H14C 109.5 .
H14A C143 H14C 109.5 .
H14B C143 H14C 109.5 .
C15 C45 H45A 109.5 .
C15 C45 H45B 109.5 .
H45A C45 H45B 109.5 .
C15 C45 H45C 109.5 .
H45A C45 H45C 109.5 .
H45B C45 H45C 109.5 .
O16 C146 H14D 109.5 .
O16 C146 H14E 109.5 .
H14D C146 H14E 109.5 .
O16 C146 H14F 109.5 .
H14D C146 H14F 109.5 .
H14E C146 H14F 109.5 .
C35 C55 H55A 109.5 .
C35 C55 H55B 109.5 .
H55A C55 H55B 109.5 .
C35 C55 H55C 109.5 .
H55A C55 H55C 109.5 .
H55B C55 H55C 109.5 .
C106 C116 C126 120.8(6) .
C106 C116 O16 116.5(6) .
C126 C116 O16 122.7(6) .
C86 C136 C126 123.4(5) .
C86 C136 H136 118.3 .
C126 C136 H136 118.3 .
Cl1 C1S Cl2 110.9(3) .
Cl1 C1S H1S1 109.5 .
Cl2 C1S H1S1 109.5 .
Cl1 C1S H1S2 109.5 .
Cl2 C1S H1S2 109.5 .
H1S1 C1S H1S2 108.0 .
C56 C46 C36 120.4(4) .
C56 C46 H46 119.8 .
C36 C46 H46 119.8 .
F4 P1 F3 91.5(2) .
F4 P1 F5 90.3(2) .
F3 P1 F5 90.9(2) .
F4 P1 F6 89.50(19) .
F3 P1 F6 178.9(2) .
F5 P1 F6 89.5(2) .
F4 P1 F2 89.8(2) .
F3 P1 F2 90.5(2) .
F5 P1 F2 178.6(2) .
F6 P1 F2 89.08(19) .
F4 P1 F1 178.0(2) .
F3 P1 F1 90.04(18) .
F5 P1 F1 90.9(2) .
F6 P1 F1 88.95(18) .
F2 P1 F1 88.94(19) .
F14 P2 F10 140.7(11) .
F14 P2 F18 92.6(10) .
F10 P2 F18 68.0(8) .
F14 P2 F13 91.7(12) .
F10 P2 F13 120.2(11) .
F18 P2 F13 88.6(8) .
F14 P2 F7 127.1(11) .
F10 P2 F7 92.2(5) .
F18 P2 F7 113.2(8) .
F13 P2 F7 46.7(10) .
F14 P2 F16 177.3(12) .
F10 P2 F16 38.9(9) .
F18 P2 F16 89.4(11) .
F13 P2 F16 90.2(11) .
F7 P2 F16 53.5(10) .
F14 P2 F9 48.5(8) .
F10 P2 F9 92.3(6) .
F18 P2 F9 64.4(8) .
F13 P2 F9 126.7(12) .
F7 P2 F9 173.4(6) .
F16 P2 F9 131.2(11) .
F14 P2 F17 89.0(10) .
F10 P2 F17 112.2(9) .
F18 P2 F17 177.0(11) .
F13 P2 F17 88.8(11) .
F7 P2 F17 63.9(8) .
F16 P2 F17 89.2(10) .
F9 P2 F17 118.5(9) .
F14 P2 F11 89.3(10) .
F10 P2 F11 91.9(6) .
F18 P2 F11 34.8(5) .
F13 P2 F11 54.1(8) .
F7 P2 F11 88.3(6) .
F16 P2 F11 93.4(8) .
F9 P2 F11 86.8(5) .
F17 P2 F11 142.8(10) .
F14 P2 F12 92.3(10) .
F10 P2 F12 86.3(6) .
F18 P2 F12 144.0(7) .
F13 P2 F12 126.8(9) .
F7 P2 F12 91.6(6) .
F16 P2 F12 85.1(9) .
F9 P2 F12 93.4(6) .
F17 P2 F12 38.3(6) .
F11 P2 F12 178.1(7) .
F14 P2 F15 87.3(11) .
F10 P2 F15 59.5(9) .
F18 P2 F15 88.3(10) .
F13 P2 F15 176.7(12) .
F7 P2 F15 135.9(9) .
F16 P2 F15 90.9(10) .
F9 P2 F15 50.7(7) .
F17 P2 F15 94.3(9) .
F11 P2 F15 122.7(9) .
F12 P2 F15 56.4(7) .
F14 P2 F8 39.9(8) .
F10 P2 F8 175.9(7) .
F18 P2 F8 115.9(8) .
F13 P2 F8 62.2(10) .
F7 P2 F8 87.4(6) .
F16 P2 F8 140.3(11) .
F9 P2 F8 88.3(5) .
F17 P2 F8 64.1(8) .
F11 P2 F8 92.1(6) .
F12 P2 F8 89.7(6) .
F15 P2 F8 118.4(11) .

loop_
_geom_bond_atom_site_label_1
_geom_bond_atom_site_label_2
_geom_bond_distance
_geom_bond_site_symmetry_2
Ag1 N24 2.236(3) .
Ag1 N25 2.296(3) .
Ag1 S13 2.4056(11) .
Ag2 N22 2.280(3) .
Ag2 N21 2.284(3) .
Ag2 S16 2.4217(11) 2_564
S13 C73 1.783(4) .
S13 C83 1.788(4) .
S16 C86 1.767(4) .
S16 C76 1.776(4) .
S16 Ag2 2.4217(11) 2_565
Cl2 C1S 1.753(5) .
N12 C32 1.356(5) .
N12 N22 1.369(4) .
N12 C13 1.447(4) .
Cl1 C1S 1.732(6) .
C73 C63 1.379(5) .
C73 C23 1.396(5) .
N14 C34 1.344(4) .
N14 N24 1.370(4) .
N14 C16 1.451(4) .
C16 N15 1.468(4) .
C16 C66 1.526(5) .
C16 H16 0.9800 .
C66 C56 1.394(5) .
C66 C76 1.399(5) .
N15 N25 1.353(4) .
N15 C35 1.359(5) .
N11 C31 1.348(5) .
N11 N21 1.358(4) .
N11 C13 1.469(4) .
N25 C15 1.339(5) .
N22 C12 1.336(5) .
C23 C33 1.404(5) .
C23 C13 1.520(5) .
C35 C25 1.370(6) .
C35 C55 1.461(5) .
C26 C36 1.373(6) .
C26 C76 1.398(5) .
C26 H26 0.9300 .
C33 C43 1.381(5) .
C33 H33 0.9300 .
C34 C24 1.359(5) .
C34 C54 1.499(5) .
C96 C86 1.369(5) .
C96 C106 1.380(6) .
C96 H96 0.9300 .
C83 C93 1.354(5) .
C83 C133 1.364(5) .
C31 C21 1.349(5) .
C31 C51 1.493(5) .
C13 H13 0.9800 .
N21 C11 1.331(5) .
C86 C136 1.359(6) .
O16 C146 1.369(5) .
O16 C116 1.382(6) .
N24 C14 1.333(5) .
C93 C103 1.388(5) .
C93 H93 0.9300 .
C56 C46 1.362(5) .
C56 H56 0.9300 .
C42 C12 1.499(5) .
C42 H42A 0.9600 .
C42 H42B 0.9600 .
C42 H42C 0.9600 .
C32 C22 1.371(6) .
C32 C52 1.476(5) .
C12 C22 1.390(5) .
C63 C53 1.373(6) .
C63 H63 0.9300 .
C133 C123 1.362(6) .
C133 H133 0.9300 .
C24 C14 1.396(5) .
C24 H24 0.9300 .
C22 H22 0.9300 .
C126 C116 1.368(6) .
C126 C136 1.382(6) .
C126 H126 0.9300 .
C53 C43 1.384(6) .
C53 H53 0.9300 .
O13 C113 1.371(5) .
O13 C143 1.398(5) .
C11 C21 1.396(6) .
C11 C41 1.507(6) .
C52 H52A 0.9600 .
C52 H52B 0.9600 .
C52 H52C 0.9600 .
C54 H54A 0.9600 .
C54 H54B 0.9600 .
C54 H54C 0.9600 .
C15 C25 1.384(6) .
C15 C45 1.507(6) .
C106 C116 1.364(6) .
C106 H106 0.9300 .
C51 H51A 0.9600 .
C51 H51B 0.9600 .
C51 H51C 0.9600 .
C113 C123 1.358(6) .
C113 C103 1.366(5) .
C21 H21 0.9300 .
C44 C14 1.476(5) .
C44 H44A 0.9600 .
C44 H44B 0.9600 .
C44 H44C 0.9600 .
C123 H123 0.9300 .
C43 H43 0.9300 .
C103 H103 0.9300 .
C25 H25 0.9300 .
C41 H41A 0.9600 .
C41 H41B 0.9600 .
C41 H41C 0.9600 .
C36 C46 1.366(6) .
C36 H36 0.9300 .
C143 H14A 0.9600 .
C143 H14B 0.9600 .
C143 H14C 0.9600 .
C45 H45A 0.9600 .
C45 H45B 0.9600 .
C45 H45C 0.9600 .
C146 H14D 0.9600 .
C146 H14E 0.9600 .
C146 H14F 0.9600 .
C55 H55A 0.9600 .
C55 H55B 0.9600 .
C55 H55C 0.9600 .
C136 H136 0.9300 .
C1S H1S1 0.9700 .
C1S H1S2 0.9700 .
C46 H46 0.9300 .
P1 F4 1.547(3) .
P1 F3 1.552(3) .
P1 F5 1.555(3) .
P1 F6 1.572(3) .
P1 F2 1.574(3) .
P1 F1 1.578(3) .
P2 F14 1.477(11) .
P2 F10 1.502(7) .
P2 F18 1.514(11) .
P2 F13 1.515(11) .
P2 F7 1.518(7) .
P2 F16 1.523(11) .
P2 F9 1.528(7) .
P2 F17 1.534(11) .
P2 F11 1.536(7) .
P2 F12 1.541(8) .
P2 F15 1.549(10) .
P2 F8 1.569(7) .
